data_4349501
loop_
_publ_author_name
'Subarkhan, Mohamed Kasim Mohamed'
'Ramesh, Rengan'

_publ_section_title
;
 Ruthenium(ii) arene complexes containing benzhydrazone ligands:
 synthesis, structure and antiproliferative activity
;
_journal_issue 10
_journal_name_full 'Inorganic Chemistry Frontiers'
_journal_page_first 1245
_journal_paper_doi 10.1039/C6QI00197A
_journal_volume 3
_journal_year 2016
_chemical_formula_sum 'C32 H28 Cl2 N2 O Ru'
_chemical_formula_weight 628.53
_space_group_IT_number 2
_space_group_name_Hall '-P 1'
_space_group_name_H-M_alt 'P -1'
_symmetry_cell_setting triclinic
_symmetry_space_group_name_H-M 'P -1'
_atom_sites_solution_hydrogens geom
_atom_sites_solution_primary direct
_atom_sites_solution_secondary difmap
_audit_creation_method SHELXL-97
_audit_update_record
;
2016-08-03 deposited with the CCDC.
2016-08-05 downloaded from the CCDC.
;
_cell_angle_alpha 69.55(3)
_cell_angle_beta 71.55(3)
_cell_angle_gamma 73.82(3)
_cell_formula_units_Z 2
_cell_length_a 9.951(2)
_cell_length_b 11.437(2)
_cell_length_c 13.867(3)
_cell_measurement_reflns_used 9976
_cell_measurement_temperature 296(2)
_cell_measurement_theta_max 29.89
_cell_measurement_theta_min 2.39
_cell_volume 1377.4(6)
_computing_cell_refinement 'Bruker SAINT'
_computing_data_collection 'Bruker APEX2'
_computing_data_reduction 'Bruker SAINT'
_computing_molecular_graphics ORTEP
_computing_structure_refinement 'SHELXL-97 (Sheldrick, 2008)'
_computing_structure_solution 'SHELXS-97 (Sheldrick, 2008)'
_diffrn_ambient_temperature 296(2)
_diffrn_measured_fraction_theta_full 0.994
_diffrn_measured_fraction_theta_max 0.994
_diffrn_measurement_device_type 'Bruker APEX-II CCD'
_diffrn_measurement_method '\f and \w scans'
_diffrn_radiation_monochromator graphite
_diffrn_radiation_source 'fine-focus sealed tube'
_diffrn_radiation_type MoK\a
_diffrn_radiation_wavelength 0.71073
_diffrn_reflns_av_R_equivalents 0.0248
_diffrn_reflns_av_sigmaI/netI 0.0207
_diffrn_reflns_limit_h_max 11
_diffrn_reflns_limit_h_min -11
_diffrn_reflns_limit_k_max 13
_diffrn_reflns_limit_k_min -13
_diffrn_reflns_limit_l_max 16
_diffrn_reflns_limit_l_min -16
_diffrn_reflns_number 21062
_diffrn_reflns_theta_full 25.00
_diffrn_reflns_theta_max 25.00
_diffrn_reflns_theta_min 2.39
_exptl_absorpt_coefficient_mu 0.792
_exptl_absorpt_correction_type none
_exptl_crystal_colour red
_exptl_crystal_density_diffrn 1.515
_exptl_crystal_density_method 'not measured'
_exptl_crystal_description block
_exptl_crystal_F_000 640
_refine_diff_density_max 1.701
_refine_diff_density_min -0.409
_refine_diff_density_rms 0.117
_refine_ls_extinction_method none
_refine_ls_goodness_of_fit_ref 1.152
_refine_ls_hydrogen_treatment constr
_refine_ls_matrix_type full
_refine_ls_number_parameters 346
_refine_ls_number_reflns 4829
_refine_ls_number_restraints 0
_refine_ls_restrained_S_all 1.152
_refine_ls_R_factor_all 0.0370
_refine_ls_R_factor_gt 0.0319
_refine_ls_shift/su_max 0.001
_refine_ls_shift/su_mean 0.000
_refine_ls_structure_factor_coef Fsqd
_refine_ls_weighting_details 'calc w=1/[\s^2^(Fo^2^)+(0.0578P)^2^+1.1080P] where P=(Fo^2^+2Fc^2^)/3'
_refine_ls_weighting_scheme calc
_refine_ls_wR_factor_gt 0.0911
_refine_ls_wR_factor_ref 0.1035
_reflns_number_gt 4435
_reflns_number_total 4829
_reflns_threshold_expression >2sigma(I)
_cod_data_source_file c6qi00197a2.cif
_cod_data_source_block yl160303
_cod_original_cell_volume 1377.4(5)
_cod_original_sg_symbol_H-M P-1
_cod_database_code 4349501

loop_
_symmetry_equiv_pos_as_xyz
'x, y, z'
'-x, -y, -z'

loop_
_atom_site_label
_atom_site_type_symbol
_atom_site_fract_x
_atom_site_fract_y
_atom_site_fract_z
_atom_site_U_iso_or_equiv
_atom_site_adp_type
_atom_site_occupancy
_atom_site_symmetry_multiplicity
_atom_site_calc_flag
_atom_site_refinement_flags
Ru1 Ru 0.59292(2) 0.25389(2) 0.790361(17) 0.03368(11) Uani 1 1 d .
Cl1 Cl 0.74283(10) 0.04950(8) 0.84607(7) 0.0503(2) Uani 1 1 d .
Cl2 Cl 0.78262(14) -0.01589(12) 0.24341(9) 0.0746(3) Uani 1 1 d .
N1 N 0.8224(3) 0.2517(3) 0.59179(19) 0.0375(6) Uani 1 1 d .
N2 N 0.7859(3) 0.2978(2) 0.67973(19) 0.0326(5) Uani 1 1 d .
O1 O 0.5996(2) 0.1928(2) 0.66570(17) 0.0409(5) Uani 1 1 d .
C1 C 0.7186(3) 0.2019(3) 0.5930(2) 0.0341(6) Uani 1 1 d .
C2 C 0.7372(3) 0.1524(3) 0.5032(2) 0.0341(6) Uani 1 1 d .
C3 C 0.6161(4) 0.1391(3) 0.4809(3) 0.0467(8) Uani 1 1 d .
H3 H 0.5246 0.1630 0.5216 0.056 Uiso 1 1 calc R
C4 C 0.6305(4) 0.0910(4) 0.3991(3) 0.0525(9) Uani 1 1 d .
H4 H 0.5493 0.0848 0.3829 0.063 Uiso 1 1 calc R
C5 C 0.7663(4) 0.0522(3) 0.3417(3) 0.0444(8) Uani 1 1 d .
C6 C 0.8886(4) 0.0638(3) 0.3615(3) 0.0443(7) Uani 1 1 d .
H6 H 0.9799 0.0371 0.3221 0.053 Uiso 1 1 calc R
C7 C 0.8718(3) 0.1165(3) 0.4418(2) 0.0391(7) Uani 1 1 d .
H7 H 0.9530 0.1278 0.4545 0.047 Uiso 1 1 calc R
C8 C 0.5105(4) 0.2648(4) 0.9565(3) 0.0514(9) Uani 1 1 d .
C9 C 0.5416(4) 0.3825(4) 0.8889(3) 0.0494(9) Uani 1 1 d .
H9 H 0.6009 0.4207 0.9038 0.059 Uiso 1 1 calc R
C10 C 0.4848(4) 0.4450(3) 0.7979(3) 0.0439(7) Uani 1 1 d .
H10 H 0.5090 0.5224 0.7536 0.053 Uiso 1 1 calc R
C11 C 0.3921(3) 0.3914(3) 0.7738(3) 0.0425(7) Uani 1 1 d .
C12 C 0.3595(3) 0.2719(3) 0.8445(3) 0.0448(8) Uani 1 1 d .
H12 H 0.2978 0.2344 0.8314 0.054 Uiso 1 1 calc R
C13 C 0.4171(4) 0.2107(4) 0.9318(3) 0.0506(8) Uani 1 1 d .
H13 H 0.3945 0.1324 0.9755 0.061 Uiso 1 1 calc R
C14 C 0.5788(5) 0.1956(6) 1.0485(3) 0.0812(15) Uani 1 1 d .
H14A H 0.6707 0.2188 1.0326 0.122 Uiso 1 1 calc R
H14B H 0.5920 0.1056 1.0608 0.122 Uiso 1 1 calc R
H14C H 0.5174 0.2183 1.1108 0.122 Uiso 1 1 calc R
C15 C 0.3313(4) 0.4587(4) 0.6780(3) 0.0578(10) Uani 1 1 d .
H15 H 0.4037 0.5034 0.6216 0.069 Uiso 1 1 calc R
C16 C 0.1975(5) 0.5566(4) 0.7054(4) 0.0712(12) Uani 1 1 d .
H16A H 0.1560 0.5970 0.6453 0.107 Uiso 1 1 calc R
H16B H 0.2238 0.6193 0.7237 0.107 Uiso 1 1 calc R
H16C H 0.1285 0.5152 0.7645 0.107 Uiso 1 1 calc R
C17 C 0.2857(10) 0.3804(8) 0.6351(7) 0.142(3) Uani 1 1 d .
H17A H 0.3655 0.3152 0.6174 0.213 Uiso 1 1 calc R
H17B H 0.2532 0.4326 0.5725 0.213 Uiso 1 1 calc R
H17C H 0.2084 0.3420 0.6872 0.213 Uiso 1 1 calc R
C18 C 0.8820(4) 0.3519(3) 0.6812(3) 0.0419(7) Uani 1 1 d .
H18 H 0.9691 0.3470 0.6304 0.050 Uiso 1 1 calc R
C19 C 0.8636(3) 0.4213(3) 0.7576(2) 0.0366(7) Uani 1 1 d .
C20 C 0.8985(3) 0.3590(3) 0.8563(2) 0.0368(7) Uani 1 1 d .
C21 C 0.9592(4) 0.2265(3) 0.8869(3) 0.0502(8) Uani 1 1 d .
H21 H 0.9724 0.1772 0.8424 0.060 Uiso 1 1 calc R
C22 C 0.9974(5) 0.1730(4) 0.9803(4) 0.0675(12) Uani 1 1 d .
H22 H 1.0406 0.0875 0.9977 0.081 Uiso 1 1 calc R
C23 C 0.9740(6) 0.2414(5) 1.0513(4) 0.0765(14) Uani 1 1 d .
H23 H 1.0009 0.2013 1.1152 0.092 Uiso 1 1 calc R
C24 C 0.9129(5) 0.3652(5) 1.0283(3) 0.0639(11) Uani 1 1 d .
H24 H 0.8943 0.4093 1.0776 0.077 Uiso 1 1 calc R
C25 C 0.8759(4) 0.4303(3) 0.9282(3) 0.0434(7) Uani 1 1 d .
C26 C 0.8251(4) 0.5604(4) 0.8986(3) 0.0502(9) Uani 1 1 d .
H26 H 0.8069 0.6057 0.9469 0.060 Uiso 1 1 calc R
C27 C 0.8008(4) 0.6244(3) 0.7987(3) 0.0482(8) Uani 1 1 d .
C28 C 0.7623(4) 0.7598(4) 0.7645(5) 0.0717(13) Uani 1 1 d .
H28 H 0.7513 0.8064 0.8106 0.086 Uiso 1 1 calc R
C29 C 0.7418(5) 0.8202(4) 0.6674(6) 0.093(2) Uani 1 1 d .
H29 H 0.7166 0.9084 0.6466 0.112 Uiso 1 1 calc R
C30 C 0.7580(6) 0.7522(5) 0.5961(5) 0.092(2) Uani 1 1 d .
H30 H 0.7438 0.7964 0.5286 0.111 Uiso 1 1 calc R
C31 C 0.7941(4) 0.6228(4) 0.6237(3) 0.0637(11) Uani 1 1 d .
H31 H 0.8022 0.5795 0.5759 0.076 Uiso 1 1 calc R
C32 C 0.8194(3) 0.5542(3) 0.7263(3) 0.0419(7) Uani 1 1 d .

loop_
_atom_site_aniso_label
_atom_site_aniso_U_11
_atom_site_aniso_U_22
_atom_site_aniso_U_33
_atom_site_aniso_U_23
_atom_site_aniso_U_13
_atom_site_aniso_U_12
Ru1 0.03001(16) 0.04022(17) 0.03195(16) -0.01324(11) -0.00345(10) -0.00935(11)
Cl1 0.0546(5) 0.0390(4) 0.0498(5) -0.0067(3) -0.0109(4) -0.0070(4)
Cl2 0.0855(8) 0.0950(8) 0.0660(6) -0.0533(6) -0.0163(6) -0.0157(6)
N1 0.0376(14) 0.0480(15) 0.0317(13) -0.0178(11) -0.0040(11) -0.0122(12)
N2 0.0330(13) 0.0360(13) 0.0305(12) -0.0112(10) -0.0067(10) -0.0081(10)
O1 0.0333(12) 0.0553(13) 0.0407(12) -0.0226(10) -0.0031(9) -0.0141(10)
C1 0.0343(16) 0.0357(15) 0.0334(15) -0.0097(12) -0.0097(13) -0.0068(12)
C2 0.0370(16) 0.0329(14) 0.0329(15) -0.0092(12) -0.0097(12) -0.0065(12)
C3 0.0357(18) 0.061(2) 0.0516(19) -0.0290(17) -0.0075(15) -0.0091(15)
C4 0.044(2) 0.071(2) 0.057(2) -0.0312(18) -0.0160(17) -0.0123(17)
C5 0.056(2) 0.0445(18) 0.0366(16) -0.0160(14) -0.0126(15) -0.0082(15)
C6 0.0417(18) 0.0510(19) 0.0390(17) -0.0196(14) -0.0073(14) -0.0014(15)
C7 0.0355(17) 0.0433(17) 0.0405(17) -0.0135(14) -0.0121(14) -0.0050(13)
C8 0.0360(18) 0.079(3) 0.0366(17) -0.0237(17) -0.0023(14) -0.0050(17)
C9 0.0323(17) 0.074(2) 0.053(2) -0.0392(19) -0.0020(15) -0.0094(16)
C10 0.0361(17) 0.0487(18) 0.0479(18) -0.0242(15) -0.0021(14) -0.0057(14)
C11 0.0292(16) 0.0548(19) 0.0416(17) -0.0209(15) -0.0022(13) -0.0033(14)
C12 0.0304(16) 0.060(2) 0.0467(18) -0.0211(16) -0.0019(14) -0.0145(15)
C13 0.0416(19) 0.058(2) 0.0419(18) -0.0129(16) 0.0059(15) -0.0133(16)
C14 0.063(3) 0.129(4) 0.041(2) -0.022(2) -0.0145(19) -0.001(3)
C15 0.045(2) 0.082(3) 0.0403(19) -0.0169(18) -0.0099(16) -0.0039(19)
C16 0.056(3) 0.079(3) 0.061(2) -0.005(2) -0.018(2) 0.000(2)
C17 0.146(7) 0.159(7) 0.153(7) -0.087(6) -0.089(6) 0.035(5)
C18 0.0352(17) 0.057(2) 0.0384(16) -0.0195(15) 0.0006(13) -0.0199(15)
C19 0.0308(15) 0.0461(17) 0.0384(16) -0.0176(13) -0.0039(13) -0.0138(13)
C20 0.0321(16) 0.0408(16) 0.0411(16) -0.0125(13) -0.0080(13) -0.0128(13)
C21 0.047(2) 0.0402(18) 0.068(2) -0.0149(16) -0.0191(18) -0.0114(15)
C22 0.068(3) 0.053(2) 0.083(3) 0.006(2) -0.041(2) -0.023(2)
C23 0.094(4) 0.087(3) 0.060(3) 0.012(2) -0.043(3) -0.049(3)
C24 0.074(3) 0.092(3) 0.043(2) -0.019(2) -0.0135(19) -0.043(3)
C25 0.0390(18) 0.057(2) 0.0429(17) -0.0218(15) -0.0041(14) -0.0187(15)
C26 0.0395(19) 0.060(2) 0.065(2) -0.0403(19) -0.0013(16) -0.0144(16)
C27 0.0287(16) 0.0418(18) 0.075(2) -0.0223(17) -0.0069(16) -0.0079(14)
C28 0.041(2) 0.042(2) 0.130(4) -0.028(2) -0.018(2) -0.0047(17)
C29 0.057(3) 0.043(2) 0.157(6) 0.005(3) -0.032(3) -0.013(2)
C30 0.063(3) 0.078(3) 0.106(4) 0.037(3) -0.041(3) -0.026(3)
C31 0.051(2) 0.072(3) 0.060(2) 0.006(2) -0.0198(19) -0.024(2)
C32 0.0293(16) 0.0455(18) 0.0487(18) -0.0076(14) -0.0082(14) -0.0131(13)

loop_
_atom_type_symbol
_atom_type_description
_atom_type_scat_dispersion_real
_atom_type_scat_dispersion_imag
_atom_type_scat_source
C C 0.0033 0.0016 'International Tables Vol C Tables 4.2.6.8 and 6.1.1.4'
H H 0.0000 0.0000 'International Tables Vol C Tables 4.2.6.8 and 6.1.1.4'
N N 0.0061 0.0033 'International Tables Vol C Tables 4.2.6.8 and 6.1.1.4'
O O 0.0106 0.0060 'International Tables Vol C Tables 4.2.6.8 and 6.1.1.4'
Cl Cl 0.1484 0.1585 'International Tables Vol C Tables 4.2.6.8 and 6.1.1.4'
Ru Ru -1.2594 0.8363 'International Tables Vol C Tables 4.2.6.8 and 6.1.1.4'

loop_
_geom_angle_atom_site_label_1
_geom_angle_atom_site_label_2
_geom_angle_atom_site_label_3
_geom_angle
O1 Ru1 N2 75.94(9)
O1 Ru1 C10 120.75(12)
N2 Ru1 C10 98.51(12)
O1 Ru1 C12 92.06(11)
N2 Ru1 C12 154.05(12)
C10 Ru1 C12 67.64(13)
O1 Ru1 C13 116.58(12)
N2 Ru1 C13 166.48(12)
C10 Ru1 C13 79.78(14)
C12 Ru1 C13 36.91(14)
O1 Ru1 C11 92.83(11)
N2 Ru1 C11 118.29(11)
C10 Ru1 C11 37.71(13)
C12 Ru1 C11 38.20(13)
C13 Ru1 C11 68.21(14)
O1 Ru1 C9 158.66(13)
N2 Ru1 C9 103.63(12)
C10 Ru1 C9 37.91(14)
C12 Ru1 C9 79.27(13)
C13 Ru1 C9 66.77(14)
C11 Ru1 C9 68.29(13)
O1 Ru1 C8 153.81(13)
N2 Ru1 C8 129.23(12)
C10 Ru1 C8 67.99(14)
C12 Ru1 C8 67.60(13)
C13 Ru1 C8 37.69(14)
C11 Ru1 C8 81.31(13)
C9 Ru1 C8 36.87(15)
O1 Ru1 Cl1 84.36(7)
N2 Ru1 Cl1 83.25(8)
C10 Ru1 Cl1 154.61(10)
C12 Ru1 Cl1 118.93(10)
C13 Ru1 Cl1 92.62(11)
C11 Ru1 Cl1 156.99(10)
C9 Ru1 Cl1 116.92(11)
C8 Ru1 Cl1 91.17(11)
C1 N1 N2 110.5(2)
C18 N2 N1 113.5(3)
C18 N2 Ru1 131.8(2)
N1 N2 Ru1 114.48(18)
C1 O1 Ru1 112.89(18)
O1 C1 N1 125.6(3)
O1 C1 C2 116.7(3)
N1 C1 C2 117.7(3)
C7 C2 C3 118.8(3)
C7 C2 C1 121.7(3)
C3 C2 C1 119.4(3)
C4 C3 C2 120.6(3)
C4 C3 H3 119.7
C2 C3 H3 119.7
C5 C4 C3 119.2(3)
C5 C4 H4 120.4
C3 C4 H4 120.4
C4 C5 C6 121.8(3)
C4 C5 Cl2 118.5(3)
C6 C5 Cl2 119.7(3)
C5 C6 C7 118.2(3)
C5 C6 H6 120.9
C7 C6 H6 120.9
C2 C7 C6 121.4(3)
C2 C7 H7 119.3
C6 C7 H7 119.3
C9 C8 C13 117.5(3)
C9 C8 C14 120.9(4)
C13 C8 C14 121.6(4)
C9 C8 Ru1 70.62(19)
C13 C8 Ru1 69.80(19)
C14 C8 Ru1 128.3(3)
C8 C9 C10 121.4(3)
C8 C9 Ru1 72.5(2)
C10 C9 Ru1 70.07(19)
C8 C9 H9 119.3
C10 C9 H9 119.3
Ru1 C9 H9 130.9
C11 C10 C9 121.0(3)
C11 C10 Ru1 71.87(19)
C9 C10 Ru1 72.0(2)
C11 C10 H10 119.5
C9 C10 H10 119.5
Ru1 C10 H10 129.0
C10 C11 C12 116.9(3)
C10 C11 C15 120.7(3)
C12 C11 C15 122.4(3)
C10 C11 Ru1 70.42(19)
C12 C11 Ru1 70.33(19)
C15 C11 Ru1 130.1(2)
C13 C12 C11 121.7(3)
C13 C12 Ru1 72.0(2)
C11 C12 Ru1 71.47(18)
C13 C12 H12 119.1
C11 C12 H12 119.1
Ru1 C12 H12 130.1
C12 C13 C8 121.4(3)
C12 C13 Ru1 71.14(19)
C8 C13 Ru1 72.5(2)
C12 C13 H13 119.3
C8 C13 H13 119.3
Ru1 C13 H13 129.6
C8 C14 H14A 109.5
C8 C14 H14B 109.5
H14A C14 H14B 109.5
C8 C14 H14C 109.5
H14A C14 H14C 109.5
H14B C14 H14C 109.5
C17 C15 C11 116.8(5)
C17 C15 C16 105.4(4)
C11 C15 C16 109.3(3)
C17 C15 H15 108.3
C11 C15 H15 108.3
C16 C15 H15 108.3
C15 C16 H16A 109.5
C15 C16 H16B 109.5
H16A C16 H16B 109.5
C15 C16 H16C 109.5
H16A C16 H16C 109.5
H16B C16 H16C 109.5
C15 C17 H17A 109.5
C15 C17 H17B 109.5
H17A C17 H17B 109.5
C15 C17 H17C 109.5
H17A C17 H17C 109.5
H17B C17 H17C 109.5
N2 C18 C19 124.5(3)
N2 C18 H18 117.7
C19 C18 H18 117.7
C32 C19 C20 120.2(3)
C32 C19 C18 118.0(3)
C20 C19 C18 121.7(3)
C19 C20 C25 119.3(3)
C19 C20 C21 122.5(3)
C25 C20 C21 118.2(3)
C22 C21 C20 120.0(4)
C22 C21 H21 120.0
C20 C21 H21 120.0
C21 C22 C23 122.1(4)
C21 C22 H22 119.0
C23 C22 H22 119.0
C24 C23 C22 120.4(4)
C24 C23 H23 119.8
C22 C23 H23 119.8
C23 C24 C25 120.7(4)
C23 C24 H24 119.6
C25 C24 H24 119.6
C26 C25 C20 119.7(3)
C26 C25 C24 121.8(3)
C20 C25 C24 118.4(3)
C27 C26 C25 121.6(3)
C27 C26 H26 119.2
C25 C26 H26 119.2
C26 C27 C28 121.5(4)
C26 C27 C32 119.6(3)
C28 C27 C32 118.9(4)
C29 C28 C27 120.8(5)
C29 C28 H28 119.6
C27 C28 H28 119.6
C28 C29 C30 120.8(4)
C28 C29 H29 119.6
C30 C29 H29 119.6
C31 C30 C29 121.4(5)
C31 C30 H30 119.3
C29 C30 H30 119.3
C30 C31 C32 119.7(5)
C30 C31 H31 120.1
C32 C31 H31 120.1
C19 C32 C31 122.4(4)
C19 C32 C27 119.3(3)
C31 C32 C27 118.3(3)

loop_
_geom_bond_atom_site_label_1
_geom_bond_atom_site_label_2
_geom_bond_distance
Ru1 O1 2.056(2)
Ru1 N2 2.105(3)
Ru1 C10 2.173(3)
Ru1 C12 2.177(3)
Ru1 C13 2.188(3)
Ru1 C11 2.192(3)
Ru1 C9 2.199(3)
Ru1 C8 2.223(3)
Ru1 Cl1 2.4105(13)
Cl2 C5 1.738(3)
N1 C1 1.304(4)
N1 N2 1.400(3)
N2 C18 1.283(4)
O1 C1 1.292(4)
C1 C2 1.482(4)
C2 C7 1.380(4)
C2 C3 1.393(4)
C3 C4 1.379(5)
C3 H3 0.9300
C4 C5 1.374(5)
C4 H4 0.9300
C5 C6 1.380(5)
C6 C7 1.387(4)
C6 H6 0.9300
C7 H7 0.9300
C8 C9 1.399(6)
C8 C13 1.425(5)
C8 C14 1.503(5)
C9 C10 1.420(5)
C9 H9 0.9300
C10 C11 1.411(5)
C10 H10 0.9300
C11 C12 1.430(5)
C11 C15 1.503(5)
C12 C13 1.382(5)
C12 H12 0.9300
C13 H13 0.9300
C14 H14A 0.9600
C14 H14B 0.9600
C14 H14C 0.9600
C15 C17 1.459(8)
C15 C16 1.522(6)
C15 H15 0.9800
C16 H16A 0.9600
C16 H16B 0.9600
C16 H16C 0.9600
C17 H17A 0.9600
C17 H17B 0.9600
C17 H17C 0.9600
C18 C19 1.473(4)
C18 H18 0.9300
C19 C32 1.408(5)
C19 C20 1.409(4)
C20 C25 1.426(4)
C20 C21 1.429(5)
C21 C22 1.352(6)
C21 H21 0.9300
C22 C23 1.389(7)
C22 H22 0.9300
C23 C24 1.343(7)
C23 H23 0.9300
C24 C25 1.437(5)
C24 H24 0.9300
C25 C26 1.386(5)
C26 C27 1.385(6)
C26 H26 0.9300
C27 C28 1.429(5)
C27 C32 1.431(5)
C28 C29 1.333(8)
C28 H28 0.9300
C29 C30 1.406(9)
C29 H29 0.9300
C30 C31 1.364(7)
C30 H30 0.9300
C31 C32 1.428(5)
C31 H31 0.9300

loop_
_geom_torsion_atom_site_label_1
_geom_torsion_atom_site_label_2
_geom_torsion_atom_site_label_3
_geom_torsion_atom_site_label_4
_geom_torsion
C1 N1 N2 C18 -177.8(3)
C1 N1 N2 Ru1 6.6(3)
O1 Ru1 N2 C18 178.6(3)
C10 Ru1 N2 C18 58.9(3)
C12 Ru1 N2 C18 114.1(4)
C13 Ru1 N2 C18 -22.7(6)
C11 Ru1 N2 C18 93.0(3)
C9 Ru1 N2 C18 20.6(3)
C8 Ru1 N2 C18 -9.5(4)
Cl1 Ru1 N2 C18 -95.5(3)
O1 Ru1 N2 N1 -6.79(18)
C10 Ru1 N2 N1 -126.5(2)
C12 Ru1 N2 N1 -71.4(3)
C13 Ru1 N2 N1 151.9(5)
C11 Ru1 N2 N1 -92.4(2)
C9 Ru1 N2 N1 -164.8(2)
C8 Ru1 N2 N1 165.0(2)
Cl1 Ru1 N2 N1 79.06(19)
N2 Ru1 O1 C1 5.8(2)
C10 Ru1 O1 C1 97.4(2)
C12 Ru1 O1 C1 162.5(2)
C13 Ru1 O1 C1 -168.8(2)
C11 Ru1 O1 C1 124.3(2)
C9 Ru1 O1 C1 97.3(3)
C8 Ru1 O1 C1 -159.8(3)
Cl1 Ru1 O1 C1 -78.6(2)
Ru1 O1 C1 N1 -4.4(4)
Ru1 O1 C1 C2 176.23(19)
N2 N1 C1 O1 -1.5(4)
N2 N1 C1 C2 177.8(2)
O1 C1 C2 C7 -157.4(3)
N1 C1 C2 C7 23.1(4)
O1 C1 C2 C3 21.3(4)
N1 C1 C2 C3 -158.2(3)
C7 C2 C3 C4 0.0(5)
C1 C2 C3 C4 -178.7(3)
C2 C3 C4 C5 2.1(6)
C3 C4 C5 C6 -2.0(6)
C3 C4 C5 Cl2 176.7(3)
C4 C5 C6 C7 -0.1(5)
Cl2 C5 C6 C7 -178.8(3)
C3 C2 C7 C6 -2.2(5)
C1 C2 C7 C6 176.5(3)
C5 C6 C7 C2 2.3(5)
O1 Ru1 C8 C9 -143.8(3)
N2 Ru1 C8 C9 54.4(3)
C10 Ru1 C8 C9 -28.4(2)
C12 Ru1 C8 C9 -102.3(2)
C13 Ru1 C8 C9 -130.6(3)
C11 Ru1 C8 C9 -65.2(2)
Cl1 Ru1 C8 C9 136.7(2)
O1 Ru1 C8 C13 -13.2(4)
N2 Ru1 C8 C13 -175.00(19)
C10 Ru1 C8 C13 102.1(2)
C12 Ru1 C8 C13 28.2(2)
C11 Ru1 C8 C13 65.4(2)
C9 Ru1 C8 C13 130.6(3)
Cl1 Ru1 C8 C13 -92.8(2)
O1 Ru1 C8 C14 101.6(4)
N2 Ru1 C8 C14 -60.2(5)
C10 Ru1 C8 C14 -143.0(4)
C12 Ru1 C8 C14 143.1(5)
C13 Ru1 C8 C14 114.8(5)
C11 Ru1 C8 C14 -179.8(4)
C9 Ru1 C8 C14 -114.6(5)
Cl1 Ru1 C8 C14 22.1(4)
C13 C8 C9 C10 -1.1(5)
C14 C8 C9 C10 176.0(3)
Ru1 C8 C9 C10 52.3(3)
C13 C8 C9 Ru1 -53.5(3)
C14 C8 C9 Ru1 123.7(4)
O1 Ru1 C9 C8 134.2(3)
N2 Ru1 C9 C8 -139.6(2)
C10 Ru1 C9 C8 134.1(3)
C12 Ru1 C9 C8 66.8(2)
C13 Ru1 C9 C8 30.4(2)
C11 Ru1 C9 C8 105.1(2)
Cl1 Ru1 C9 C8 -50.3(2)
O1 Ru1 C9 C10 0.2(4)
N2 Ru1 C9 C10 86.4(2)
C12 Ru1 C9 C10 -67.2(2)
C13 Ru1 C9 C10 -103.7(2)
C11 Ru1 C9 C10 -29.0(2)
C8 Ru1 C9 C10 -134.1(3)
Cl1 Ru1 C9 C10 175.64(17)
C8 C9 C10 C11 1.3(5)
Ru1 C9 C10 C11 54.8(3)
C8 C9 C10 Ru1 -53.4(3)
O1 Ru1 C10 C11 47.5(2)
N2 Ru1 C10 C11 126.15(19)
C12 Ru1 C10 C11 -31.00(19)
C13 Ru1 C10 C11 -67.4(2)
C9 Ru1 C10 C11 -132.6(3)
C8 Ru1 C10 C11 -104.9(2)
Cl1 Ru1 C10 C11 -141.7(2)
O1 Ru1 C10 C9 -179.94(18)
N2 Ru1 C10 C9 -101.3(2)
C12 Ru1 C10 C9 101.6(2)
C13 Ru1 C10 C9 65.1(2)
C11 Ru1 C10 C9 132.6(3)
C8 Ru1 C10 C9 27.7(2)
Cl1 Ru1 C10 C9 -9.1(3)
C9 C10 C11 C12 -0.4(5)
Ru1 C10 C11 C12 54.4(3)
C9 C10 C11 C15 179.5(3)
Ru1 C10 C11 C15 -125.7(3)
C9 C10 C11 Ru1 -54.8(3)
O1 Ru1 C11 C10 -140.6(2)
N2 Ru1 C11 C10 -65.1(2)
C12 Ru1 C11 C10 129.6(3)
C13 Ru1 C11 C10 101.8(2)
C9 Ru1 C11 C10 29.1(2)
C8 Ru1 C11 C10 65.0(2)
Cl1 Ru1 C11 C10 137.1(2)
O1 Ru1 C11 C12 89.74(19)
N2 Ru1 C11 C12 165.29(18)
C10 Ru1 C11 C12 -129.6(3)
C13 Ru1 C11 C12 -27.8(2)
C9 Ru1 C11 C12 -100.5(2)
C8 Ru1 C11 C12 -64.6(2)
Cl1 Ru1 C11 C12 7.5(3)
O1 Ru1 C11 C15 -26.5(4)
N2 Ru1 C11 C15 49.1(4)
C10 Ru1 C11 C15 114.1(4)
C12 Ru1 C11 C15 -116.2(4)
C13 Ru1 C11 C15 -144.0(4)
C9 Ru1 C11 C15 143.3(4)
C8 Ru1 C11 C15 179.2(4)
Cl1 Ru1 C11 C15 -108.7(4)
C10 C11 C12 C13 -0.7(5)
C15 C11 C12 C13 179.4(3)
Ru1 C11 C12 C13 53.8(3)
C10 C11 C12 Ru1 -54.5(3)
C15 C11 C12 Ru1 125.7(3)
O1 Ru1 C12 C13 134.2(2)
N2 Ru1 C12 C13 -164.5(2)
C10 Ru1 C12 C13 -103.2(2)
C11 Ru1 C12 C13 -133.8(3)
C9 Ru1 C12 C13 -65.4(2)
C8 Ru1 C12 C13 -28.8(2)
Cl1 Ru1 C12 C13 49.5(2)
O1 Ru1 C12 C11 -91.96(19)
N2 Ru1 C12 C11 -30.7(4)
C10 Ru1 C12 C11 30.62(19)
C13 Ru1 C12 C11 133.8(3)
C9 Ru1 C12 C11 68.4(2)
C8 Ru1 C12 C11 105.0(2)
Cl1 Ru1 C12 C11 -176.65(16)
C11 C12 C13 C8 0.9(5)
Ru1 C12 C13 C8 54.5(3)
C11 C12 C13 Ru1 -53.5(3)
C9 C8 C13 C12 0.0(5)
C14 C8 C13 C12 -177.1(4)
Ru1 C8 C13 C12 -53.8(3)
C9 C8 C13 Ru1 53.9(3)
C14 C8 C13 Ru1 -123.3(4)
O1 Ru1 C13 C12 -53.2(2)
N2 Ru1 C13 C12 150.1(4)
C10 Ru1 C13 C12 66.2(2)
C11 Ru1 C13 C12 28.7(2)
C9 Ru1 C13 C12 103.5(2)
C8 Ru1 C13 C12 133.3(3)
Cl1 Ru1 C13 C12 -138.2(2)
O1 Ru1 C13 C8 173.5(2)
N2 Ru1 C13 C8 16.8(6)
C10 Ru1 C13 C8 -67.1(2)
C12 Ru1 C13 C8 -133.3(3)
C11 Ru1 C13 C8 -104.6(2)
C9 Ru1 C13 C8 -29.7(2)
Cl1 Ru1 C13 C8 88.5(2)
C10 C11 C15 C17 156.8(5)
C12 C11 C15 C17 -23.4(6)
Ru1 C11 C15 C17 67.3(6)
C10 C11 C15 C16 -83.7(4)
C12 C11 C15 C16 96.1(4)
Ru1 C11 C15 C16 -173.2(3)
N1 N2 C18 C19 172.7(3)
Ru1 N2 C18 C19 -12.7(5)
N2 C18 C19 C32 -96.3(4)
N2 C18 C19 C20 88.1(4)
C32 C19 C20 C25 5.7(4)
C18 C19 C20 C25 -178.8(3)
C32 C19 C20 C21 -172.8(3)
C18 C19 C20 C21 2.7(5)
C19 C20 C21 C22 176.6(3)
C25 C20 C21 C22 -1.9(5)
C20 C21 C22 C23 2.8(6)
C21 C22 C23 C24 -0.6(7)
C22 C23 C24 C25 -2.5(7)
C19 C20 C25 C26 -2.3(5)
C21 C20 C25 C26 176.2(3)
C19 C20 C25 C24 -179.6(3)
C21 C20 C25 C24 -1.1(5)
C23 C24 C25 C26 -174.0(4)
C23 C24 C25 C20 3.3(6)
C20 C25 C26 C27 -2.6(5)
C24 C25 C26 C27 174.6(3)
C25 C26 C27 C28 -173.7(3)
C25 C26 C27 C32 4.1(5)
C26 C27 C28 C29 178.8(4)
C32 C27 C28 C29 0.9(6)
C27 C28 C29 C30 -0.2(7)
C28 C29 C30 C31 0.4(8)
C29 C30 C31 C32 -1.4(7)
C20 C19 C32 C31 174.8(3)
C18 C19 C32 C31 -0.9(5)
C20 C19 C32 C27 -4.2(4)
C18 C19 C32 C27 -179.9(3)
C30 C31 C32 C19 -176.9(4)
C30 C31 C32 C27 2.1(5)
C26 C27 C32 C19 -0.7(5)
C28 C27 C32 C19 177.2(3)
C26 C27 C32 C31 -179.8(3)
C28 C27 C32 C31 -1.9(5)
